data_4074433
loop_
_publ_author_name
'Mercs, Laszlo'
'Labat, Ga\"el'
'Neels, Antonia'
'Ehlers, Andreas'
'Albrecht, Martin'

_publ_section_title
;
 Piano-Stool Iron(II) Complexes as Probes for the Bonding ofN-Heterocyclic
 Carbenes:&#x00A0; Indications for \p-Acceptor Ability
;
_journal_issue 23
_journal_name_full Organometallics
_journal_page_first 5648
_journal_paper_doi 10.1021/om060637c
_journal_volume 25
_journal_year 2006
_chemical_formula_sum 'C24 H24 Fe I N3 O'
_chemical_formula_weight 553.21
_chemical_name_systematic
; 
 ? 
;
_space_group_IT_number 2
_symmetry_cell_setting triclinic
_symmetry_space_group_name_Hall '-P 1'
_symmetry_space_group_name_H-M 'P -1'
_atom_sites_solution_hydrogens geom
_atom_sites_solution_primary direct
_atom_sites_solution_secondary difmap
_audit_creation_method SHELXL-97
_cell_angle_alpha 67.109(16)
_cell_angle_beta 81.442(13)
_cell_angle_gamma 72.819(15)
_cell_formula_units_Z 2
_cell_length_a 7.3425(12)
_cell_length_b 12.434(3)
_cell_length_c 13.988(2)
_cell_measurement_reflns_used 21162
_cell_measurement_temperature 173(2)
_cell_measurement_theta_max 24.90
_cell_measurement_theta_min 0.14
_cell_volume 1123.2(4)
_computing_cell_refinement 'STOE X-AREA'
_computing_data_collection 'STOE X-AREA'
_computing_data_reduction 'STOE X-RED'
_computing_molecular_graphics 'PLATON03 (Spek, 2003)'
_computing_publication_material 'SHELXL-97 (Sheldrick, 1997)'
_computing_structure_refinement 'SHELXL-97 (Sheldrick, 1997)'
_computing_structure_solution 'SHELXS-97 (Sheldrick, 1990)'
_diffrn_ambient_temperature 173(2)
_diffrn_detector_area_resol_mean 0.81\%A
_diffrn_measured_fraction_theta_full 0.991
_diffrn_measured_fraction_theta_max 0.991
_diffrn_measurement_device_type 'STOE IPDS'
_diffrn_measurement_method 'phi oscillation'
_diffrn_radiation_monochromator graphite
_diffrn_radiation_source 'fine-focus sealed tube'
_diffrn_radiation_type MoK\a
_diffrn_radiation_wavelength 0.71073
_diffrn_reflns_av_R_equivalents 0.0486
_diffrn_reflns_av_sigmaI/netI 0.0381
_diffrn_reflns_limit_h_max 10
_diffrn_reflns_limit_h_min -10
_diffrn_reflns_limit_k_max 17
_diffrn_reflns_limit_k_min -17
_diffrn_reflns_limit_l_max 19
_diffrn_reflns_limit_l_min -19
_diffrn_reflns_number 21864
_diffrn_reflns_theta_full 29.26
_diffrn_reflns_theta_max 29.26
_diffrn_reflns_theta_min 1.58
_diffrn_standards_decay_% 0
_diffrn_standards_interval_time 0
_diffrn_standards_number 0
_exptl_absorpt_coefficient_mu 2.066
_exptl_absorpt_correction_T_max 0.831
_exptl_absorpt_correction_T_min 0.627
_exptl_absorpt_correction_type multi-scan
_exptl_crystal_colour orange
_exptl_crystal_density_diffrn 1.636
_exptl_crystal_density_meas ?
_exptl_crystal_density_method 'not measured'
_exptl_crystal_description plate
_exptl_crystal_F_000 552
_exptl_crystal_size_max 0.500
_exptl_crystal_size_mid 0.267
_exptl_crystal_size_min 0.150
_refine_diff_density_max 0.817
_refine_diff_density_min -0.894
_refine_diff_density_rms 0.086
_refine_ls_extinction_method none
_refine_ls_goodness_of_fit_ref 1.028
_refine_ls_hydrogen_treatment constr
_refine_ls_matrix_type full
_refine_ls_number_parameters 274
_refine_ls_number_reflns 6049
_refine_ls_number_restraints 0
_refine_ls_restrained_S_all 1.028
_refine_ls_R_factor_all 0.0440
_refine_ls_R_factor_gt 0.0308
_refine_ls_shift/su_max 0.000
_refine_ls_shift/su_mean 0.000
_refine_ls_structure_factor_coef Fsqd
_refine_ls_weighting_details 'calc w=1/[\s^2^(Fo^2^)+(0.0381P)^2^] where P=(Fo^2^+2Fc^2^)/3'
_refine_ls_weighting_scheme calc
_refine_ls_wR_factor_gt 0.0652
_refine_ls_wR_factor_ref 0.0690
_reflns_number_gt 4855
_reflns_number_total 6049
_reflns_threshold_expression >2sigma(I)
_cod_data_source_file om060637csi20060831_125154.cif
_cod_data_source_block compound8c
_cod_depositor_comments
;
The following automatic conversions were performed:

'_exptl_crystal_density_meas' value 'none' was changed to '?' - the
value is perceived as not measured.

Automatic conversion script
Id: cif_fix_values 3008 2015-01-20 13:52:24Z robertas 
;
_cod_database_code 4074433

loop_
_symmetry_equiv_pos_as_xyz
'x, y, z'
'-x, -y, -z'

loop_
_atom_site_label
_atom_site_type_symbol
_atom_site_fract_x
_atom_site_fract_y
_atom_site_fract_z
_atom_site_U_iso_or_equiv
_atom_site_adp_type
_atom_site_occupancy
_atom_site_symmetry_multiplicity
_atom_site_calc_flag
_atom_site_refinement_flags
C1 C -0.3189(3) 0.4139(2) 0.12096(19) 0.0310(5) Uani 1 1 d .
C2 C -0.5351(4) 0.2130(2) 0.2534(2) 0.0373(5) Uani 1 1 d .
H2A H -0.4839 0.1474 0.2302 0.045 Uiso 1 1 calc R
C3 C -0.6287(4) 0.3308(3) 0.1931(2) 0.0412(6) Uani 1 1 d .
H3A H -0.6561 0.3588 0.1219 0.049 Uiso 1 1 calc R
C4 C -0.6757(3) 0.4015(2) 0.2563(2) 0.0438(7) Uani 1 1 d .
H4A H -0.7359 0.4856 0.2348 0.053 Uiso 1 1 calc R
C5 C -0.6163(4) 0.3236(3) 0.3569(2) 0.0415(6) Uani 1 1 d .
H5A H -0.6323 0.3457 0.4161 0.050 Uiso 1 1 calc R
C6 C -0.5303(3) 0.2091(2) 0.3547(2) 0.0375(6) Uani 1 1 d .
H6A H -0.4770 0.1394 0.4123 0.045 Uiso 1 1 calc R
C7 C -0.2826(3) 0.41774(19) 0.30979(17) 0.0250(4) Uani 1 1 d .
C8 C -0.1843(4) 0.5454(2) 0.3573(2) 0.0344(5) Uani 1 1 d .
H8A H -0.1691 0.6183 0.3582 0.041 Uiso 1 1 calc R
C9 C -0.1054(4) 0.4327(2) 0.42148(19) 0.0331(5) Uani 1 1 d .
H9A H -0.0233 0.4098 0.4764 0.040 Uiso 1 1 calc R
C10 C -0.1210(3) 0.2258(2) 0.44059(18) 0.0312(5) Uani 1 1 d .
H10A H -0.2373 0.2003 0.4749 0.037 Uiso 1 1 calc R
H10B H -0.0272 0.1990 0.4946 0.037 Uiso 1 1 calc R
C11 C -0.0398(3) 0.16696(19) 0.36317(18) 0.0280(4) Uani 1 1 d .
C12 C 0.1255(3) 0.0733(2) 0.3827(2) 0.0345(5) Uani 1 1 d .
H12A H 0.1885 0.0463 0.4457 0.041 Uiso 1 1 calc R
C13 C 0.1981(3) 0.0196(2) 0.3114(2) 0.0404(6) Uani 1 1 d .
H13A H 0.3101 -0.0457 0.3245 0.049 Uiso 1 1 calc R
C14 C 0.1052(4) 0.0623(2) 0.2203(2) 0.0393(6) Uani 1 1 d .
H14A H 0.1533 0.0279 0.1688 0.047 Uiso 1 1 calc R
C15 C -0.0587(3) 0.1558(2) 0.2046(2) 0.0334(5) Uani 1 1 d .
H15A H -0.1221 0.1845 0.1414 0.040 Uiso 1 1 calc R
C16 C -0.3999(3) 0.63714(19) 0.20891(18) 0.0282(5) Uani 1 1 d .
C17 C -0.5888(3) 0.6897(2) 0.23079(19) 0.0322(5) Uani 1 1 d .
C18 C -0.6906(4) 0.7859(2) 0.1517(2) 0.0360(5) Uani 1 1 d .
H18A H -0.8212 0.8208 0.1645 0.043 Uiso 1 1 calc R
C19 C -0.6076(4) 0.8334(2) 0.0536(2) 0.0359(5) Uani 1 1 d .
C20 C -0.4174(4) 0.7815(2) 0.0361(2) 0.0350(5) Uani 1 1 d .
H20A H -0.3590 0.8137 -0.0304 0.042 Uiso 1 1 calc R
C21 C -0.3098(3) 0.6839(2) 0.1126(2) 0.0320(5) Uani 1 1 d .
C22 C -0.6780(4) 0.6475(3) 0.3378(2) 0.0467(7) Uani 1 1 d .
H22A H -0.8146 0.6883 0.3360 0.056 Uiso 1 1 calc R
H22B H -0.6171 0.6668 0.3847 0.056 Uiso 1 1 calc R
H22C H -0.6606 0.5599 0.3627 0.056 Uiso 1 1 calc R
C23 C -0.7199(5) 0.9408(2) -0.0304(2) 0.0493(7) Uani 1 1 d .
H23A H -0.6578 0.9444 -0.0982 0.059 Uiso 1 1 calc R
H23B H -0.7256 1.0149 -0.0195 0.059 Uiso 1 1 calc R
H23C H -0.8496 0.9329 -0.0282 0.059 Uiso 1 1 calc R
C24 C -0.1004(4) 0.6342(3) 0.0923(2) 0.0478(7) Uani 1 1 d .
H24A H -0.0654 0.5461 0.1276 0.057 Uiso 1 1 calc R
H24B H -0.0255 0.6695 0.1186 0.057 Uiso 1 1 calc R
H24C H -0.0743 0.6546 0.0174 0.057 Uiso 1 1 calc R
N1 N -0.1323(2) 0.20771(16) 0.27439(15) 0.0258(4) Uani 1 1 d .
N2 N -0.1681(3) 0.35692(16) 0.39127(15) 0.0275(4) Uani 1 1 d .
N3 N -0.2923(3) 0.53517(16) 0.28921(15) 0.0274(4) Uani 1 1 d .
O1 O -0.2839(3) 0.46303(18) 0.03506(14) 0.0460(5) Uani 1 1 d .
Fe1 Fe -0.38188(4) 0.33298(3) 0.24821(2) 0.02362(7) Uani 1 1 d .
I1 I -0.26093(2) -0.135335(14) 0.354010(13) 0.03479(6) Uani 1 1 d .

loop_
_atom_site_aniso_label
_atom_site_aniso_U_11
_atom_site_aniso_U_22
_atom_site_aniso_U_33
_atom_site_aniso_U_23
_atom_site_aniso_U_13
_atom_site_aniso_U_12
C1 0.0261(10) 0.0288(11) 0.0321(12) -0.0077(10) -0.0035(9) -0.0020(9)
C2 0.0327(12) 0.0349(12) 0.0477(15) -0.0130(11) 0.0008(11) -0.0176(10)
C3 0.0321(12) 0.0481(15) 0.0405(14) -0.0037(12) -0.0123(11) -0.0182(11)
C4 0.0188(10) 0.0348(13) 0.0670(19) -0.0108(13) -0.0011(11) -0.0025(9)
C5 0.0279(11) 0.0548(16) 0.0441(15) -0.0208(13) 0.0109(11) -0.0164(11)
C6 0.0276(11) 0.0361(13) 0.0379(13) 0.0006(11) 0.0011(10) -0.0131(10)
C7 0.0224(9) 0.0240(10) 0.0247(10) -0.0072(9) 0.0013(8) -0.0039(8)
C8 0.0368(12) 0.0317(12) 0.0394(13) -0.0179(11) -0.0005(10) -0.0094(10)
C9 0.0372(12) 0.0351(12) 0.0296(12) -0.0136(10) -0.0014(10) -0.0107(10)
C10 0.0332(11) 0.0260(11) 0.0277(11) -0.0026(9) -0.0065(9) -0.0052(9)
C11 0.0237(9) 0.0212(10) 0.0342(12) -0.0028(9) -0.0035(9) -0.0078(8)
C12 0.0229(10) 0.0234(10) 0.0486(15) -0.0020(10) -0.0069(10) -0.0063(8)
C13 0.0229(10) 0.0244(11) 0.0661(18) -0.0101(12) 0.0031(11) -0.0059(9)
C14 0.0315(12) 0.0299(12) 0.0575(17) -0.0206(12) 0.0118(12) -0.0097(10)
C15 0.0324(11) 0.0282(11) 0.0399(13) -0.0139(10) 0.0032(10) -0.0088(9)
C16 0.0286(10) 0.0200(10) 0.0326(12) -0.0085(9) 0.0003(9) -0.0039(8)
C17 0.0321(11) 0.0272(11) 0.0355(13) -0.0137(10) 0.0040(10) -0.0043(9)
C18 0.0324(12) 0.0275(11) 0.0461(15) -0.0185(11) -0.0020(11) 0.0020(9)
C19 0.0435(13) 0.0250(11) 0.0386(13) -0.0129(10) -0.0095(11) -0.0022(10)
C20 0.0420(13) 0.0278(11) 0.0331(13) -0.0085(10) 0.0019(11) -0.0111(10)
C21 0.0303(11) 0.0261(11) 0.0372(13) -0.0101(10) 0.0041(10) -0.0086(9)
C22 0.0432(14) 0.0410(14) 0.0435(15) -0.0159(13) 0.0132(12) 0.0001(12)
C23 0.0610(18) 0.0334(13) 0.0464(16) -0.0121(12) -0.0176(14) 0.0019(12)
C24 0.0308(12) 0.0453(15) 0.0539(17) -0.0088(14) 0.0116(12) -0.0098(11)
N1 0.0216(8) 0.0213(8) 0.0312(10) -0.0078(8) -0.0004(7) -0.0037(7)
N2 0.0280(9) 0.0255(9) 0.0263(9) -0.0076(8) -0.0031(7) -0.0044(7)
N3 0.0267(9) 0.0228(9) 0.0302(10) -0.0094(8) 0.0003(8) -0.0040(7)
O1 0.0456(10) 0.0485(11) 0.0266(9) -0.0014(8) 0.0042(8) -0.0070(9)
Fe1 0.02088(14) 0.02184(14) 0.02388(16) -0.00475(12) -0.00134(12) -0.00414(11)
I1 0.03257(8) 0.02701(8) 0.04003(10) -0.00752(6) -0.01026(6) -0.00307(6)

loop_
_atom_type_symbol
_atom_type_description
_atom_type_scat_dispersion_real
_atom_type_scat_dispersion_imag
_atom_type_scat_source
C C 0.0033 0.0016 'International Tables Vol C Tables 4.2.6.8 and 6.1.1.4'
H H 0.0000 0.0000 'International Tables Vol C Tables 4.2.6.8 and 6.1.1.4'
N N 0.0061 0.0033 'International Tables Vol C Tables 4.2.6.8 and 6.1.1.4'
O O 0.0106 0.0060 'International Tables Vol C Tables 4.2.6.8 and 6.1.1.4'
Fe Fe 0.3463 0.8444 'International Tables Vol C Tables 4.2.6.8 and 6.1.1.4'
I I -0.4742 1.8119 'International Tables Vol C Tables 4.2.6.8 and 6.1.1.4'

loop_
_geom_angle_atom_site_label_1
_geom_angle_atom_site_label_2
_geom_angle_atom_site_label_3
_geom_angle
O1 C1 Fe1 175.3(2)
C3 C2 C6 107.6(2)
C3 C2 Fe1 70.13(14)
C6 C2 Fe1 71.72(14)
C3 C2 H2A 126.2
C6 C2 H2A 126.2
Fe1 C2 H2A 123.6
C2 C3 C4 108.2(2)
C2 C3 Fe1 70.85(14)
C4 C3 Fe1 69.80(14)
C2 C3 H3A 125.9
C4 C3 H3A 125.9
Fe1 C3 H3A 125.1
C5 C4 C3 107.2(2)
C5 C4 Fe1 72.07(14)
C3 C4 Fe1 70.37(14)
C5 C4 H4A 126.4
C3 C4 H4A 126.4
Fe1 C4 H4A 122.8
C6 C5 C4 108.1(3)
C6 C5 Fe1 71.04(14)
C4 C5 Fe1 68.72(14)
C6 C5 H5A 125.9
C4 C5 H5A 125.9
Fe1 C5 H5A 125.9
C5 C6 C2 108.8(2)
C5 C6 Fe1 70.77(14)
C2 C6 Fe1 69.39(14)
C5 C6 H6A 125.6
C2 C6 H6A 125.6
Fe1 C6 H6A 125.8
N2 C7 N3 103.60(19)
N2 C7 Fe1 121.02(15)
N3 C7 Fe1 135.33(17)
C9 C8 N3 106.9(2)
C9 C8 H8A 126.5
N3 C8 H8A 126.5
C8 C9 N2 105.9(2)
C8 C9 H9A 127.1
N2 C9 H9A 127.1
N2 C10 C11 111.21(19)
N2 C10 H10A 109.4
C11 C10 H10A 109.4
N2 C10 H10B 109.4
C11 C10 H10B 109.4
H10A C10 H10B 108.0
N1 C11 C12 121.4(2)
N1 C11 C10 117.98(19)
C12 C11 C10 120.6(2)
C13 C12 C11 120.1(2)
C13 C12 H12A 120.0
C11 C12 H12A 120.0
C12 C13 C14 118.4(2)
C12 C13 H13A 120.8
C14 C13 H13A 120.8
C13 C14 C15 119.2(2)
C13 C14 H14A 120.4
C15 C14 H14A 120.4
N1 C15 C14 122.8(3)
N1 C15 H15A 118.6
C14 C15 H15A 118.6
C17 C16 C21 121.9(2)
C17 C16 N3 119.0(2)
C21 C16 N3 119.0(2)
C18 C17 C16 118.0(2)
C18 C17 C22 120.4(2)
C16 C17 C22 121.6(2)
C17 C18 C19 121.9(2)
C17 C18 H18A 119.1
C19 C18 H18A 119.1
C20 C19 C18 118.4(2)
C20 C19 C23 120.7(3)
C18 C19 C23 120.9(2)
C19 C20 C21 121.9(2)
C19 C20 H20A 119.0
C21 C20 H20A 119.0
C20 C21 C16 117.9(2)
C20 C21 C24 120.3(2)
C16 C21 C24 121.8(2)
C17 C22 H22A 109.5
C17 C22 H22B 109.5
H22A C22 H22B 109.5
C17 C22 H22C 109.5
H22A C22 H22C 109.5
H22B C22 H22C 109.5
C19 C23 H23A 109.5
C19 C23 H23B 109.5
H23A C23 H23B 109.5
C19 C23 H23C 109.5
H23A C23 H23C 109.5
H23B C23 H23C 109.5
C21 C24 H24A 109.5
C21 C24 H24B 109.5
H24A C24 H24B 109.5
C21 C24 H24C 109.5
H24A C24 H24C 109.5
H24B C24 H24C 109.5
C15 N1 C11 118.0(2)
C15 N1 Fe1 119.18(17)
C11 N1 Fe1 122.66(15)
C7 N2 C9 112.52(19)
C7 N2 C10 122.27(19)
C9 N2 C10 125.2(2)
C7 N3 C8 111.06(19)
C7 N3 C16 125.5(2)
C8 N3 C16 123.42(19)
C1 Fe1 C7 95.15(11)
C1 Fe1 N1 94.59(9)
C7 Fe1 N1 87.81(8)
C1 Fe1 C4 103.33(11)
C7 Fe1 C4 104.41(11)
N1 Fe1 C4 157.10(9)
C1 Fe1 C3 88.28(11)
C7 Fe1 C3 143.25(10)
N1 Fe1 C3 128.46(10)
C4 Fe1 C3 39.83(12)
C1 Fe1 C2 111.32(11)
C7 Fe1 C2 153.17(10)
N1 Fe1 C2 94.12(9)
C4 Fe1 C2 66.25(11)
C3 Fe1 C2 39.02(10)
C1 Fe1 C5 142.10(11)
C7 Fe1 C5 91.38(10)
N1 Fe1 C5 122.98(10)
C4 Fe1 C5 39.21(11)
C3 Fe1 C5 65.48(11)
C2 Fe1 C5 65.20(11)
C1 Fe1 C6 149.98(11)
C7 Fe1 C6 114.34(10)
N1 Fe1 C6 92.16(9)
C4 Fe1 C6 65.25(10)
C3 Fe1 C6 64.95(10)
C2 Fe1 C6 38.90(11)
C5 Fe1 C6 38.19(11)

loop_
_geom_bond_atom_site_label_1
_geom_bond_atom_site_label_2
_geom_bond_distance
C1 O1 1.146(3)
C1 Fe1 1.741(2)
C2 C3 1.394(4)
C2 C6 1.404(4)
C2 Fe1 2.092(2)
C2 H2A 0.9500
C3 C4 1.417(4)
C3 Fe1 2.083(2)
C3 H3A 0.9500
C4 C5 1.408(4)
C4 Fe1 2.076(2)
C4 H4A 0.9500
C5 C6 1.388(4)
C5 Fe1 2.119(2)
C5 H5A 0.9500
C6 Fe1 2.123(2)
C6 H6A 0.9500
C7 N2 1.348(3)
C7 N3 1.356(3)
C7 Fe1 1.932(2)
C8 C9 1.343(3)
C8 N3 1.389(3)
C8 H8A 0.9500
C9 N2 1.379(3)
C9 H9A 0.9500
C10 N2 1.455(3)
C10 C11 1.493(3)
C10 H10A 0.9900
C10 H10B 0.9900
C11 N1 1.348(3)
C11 C12 1.386(3)
C12 C13 1.370(4)
C12 H12A 0.9500
C13 C14 1.374(4)
C13 H13A 0.9500
C14 C15 1.378(3)
C14 H14A 0.9500
C15 N1 1.338(3)
C15 H15A 0.9500
C16 C17 1.393(3)
C16 C21 1.394(3)
C16 N3 1.434(3)
C17 C18 1.380(4)
C17 C22 1.498(4)
C18 C19 1.391(4)
C18 H18A 0.9500
C19 C20 1.384(4)
C19 C23 1.503(4)
C20 C21 1.385(3)
C20 H20A 0.9500
C21 C24 1.507(3)
C22 H22A 0.9800
C22 H22B 0.9800
C22 H22C 0.9800
C23 H23A 0.9800
C23 H23B 0.9800
C23 H23C 0.9800
C24 H24A 0.9800
C24 H24B 0.9800
C24 H24C 0.9800
N1 Fe1 1.9969(18)

loop_
_geom_torsion_atom_site_label_1
_geom_torsion_atom_site_label_2
_geom_torsion_atom_site_label_3
_geom_torsion_atom_site_label_4
_geom_torsion
C6 C2 C3 C4 2.3(3)
Fe1 C2 C3 C4 -60.04(17)
C6 C2 C3 Fe1 62.30(17)
C2 C3 C4 C5 -2.4(3)
Fe1 C3 C4 C5 -63.11(17)
C2 C3 C4 Fe1 60.70(17)
C3 C4 C5 C6 1.6(3)
Fe1 C4 C5 C6 -60.36(17)
C3 C4 C5 Fe1 62.00(17)
C4 C5 C6 C2 -0.3(3)
Fe1 C5 C6 C2 -59.18(17)
C4 C5 C6 Fe1 58.92(17)
C3 C2 C6 C5 -1.2(3)
Fe1 C2 C6 C5 60.04(17)
C3 C2 C6 Fe1 -61.28(17)
N3 C8 C9 N2 -0.3(3)
N2 C10 C11 N1 -47.9(3)
N2 C10 C11 C12 132.1(2)
N1 C11 C12 C13 -0.3(3)
C10 C11 C12 C13 179.7(2)
C11 C12 C13 C14 1.1(3)
C12 C13 C14 C15 -1.1(3)
C13 C14 C15 N1 0.2(4)
C21 C16 C17 C18 4.2(4)
N3 C16 C17 C18 -178.6(2)
C21 C16 C17 C22 -173.1(2)
N3 C16 C17 C22 4.1(4)
C16 C17 C18 C19 -2.5(4)
C22 C17 C18 C19 174.8(3)
C17 C18 C19 C20 0.2(4)
C17 C18 C19 C23 -178.1(2)
C18 C19 C20 C21 0.6(4)
C23 C19 C20 C21 178.9(2)
C19 C20 C21 C16 1.0(4)
C19 C20 C21 C24 -176.7(3)
C17 C16 C21 C20 -3.5(4)
N3 C16 C21 C20 179.3(2)
C17 C16 C21 C24 174.2(3)
N3 C16 C21 C24 -3.1(4)
C14 C15 N1 C11 0.7(3)
C14 C15 N1 Fe1 -174.97(18)
C12 C11 N1 C15 -0.7(3)
C10 C11 N1 C15 179.4(2)
C12 C11 N1 Fe1 174.86(16)
C10 C11 N1 Fe1 -5.1(3)
N3 C7 N2 C9 -0.4(2)
Fe1 C7 N2 C9 177.43(15)
N3 C7 N2 C10 178.91(19)
Fe1 C7 N2 C10 -3.2(3)
C8 C9 N2 C7 0.5(3)
C8 C9 N2 C10 -178.8(2)
C11 C10 N2 C7 54.4(3)
C11 C10 N2 C9 -126.4(2)
N2 C7 N3 C8 0.2(2)
Fe1 C7 N3 C8 -177.15(18)
N2 C7 N3 C16 -179.34(19)
Fe1 C7 N3 C16 3.3(3)
C9 C8 N3 C7 0.1(3)
C9 C8 N3 C16 179.6(2)
C17 C16 N3 C7 89.0(3)
C21 C16 N3 C7 -93.7(3)
C17 C16 N3 C8 -90.5(3)
C21 C16 N3 C8 86.8(3)
O1 C1 Fe1 C7 -174(3)
O1 C1 Fe1 N1 98(3)
O1 C1 Fe1 C4 -68(3)
O1 C1 Fe1 C3 -31(3)
O1 C1 Fe1 C2 1(3)
O1 C1 Fe1 C5 -75(3)
O1 C1 Fe1 C6 -5(3)
N2 C7 Fe1 C1 -131.23(18)
N3 C7 Fe1 C1 45.8(2)
N2 C7 Fe1 N1 -36.82(17)
N3 C7 Fe1 N1 140.2(2)
N2 C7 Fe1 C4 123.57(18)
N3 C7 Fe1 C4 -59.4(2)
N2 C7 Fe1 C3 134.72(19)
N3 C7 Fe1 C3 -48.3(3)
N2 C7 Fe1 C2 58.0(3)
N3 C7 Fe1 C2 -125.0(3)
N2 C7 Fe1 C5 86.14(18)
N3 C7 Fe1 C5 -96.8(2)
N2 C7 Fe1 C6 54.6(2)
N3 C7 Fe1 C6 -128.4(2)
C15 N1 Fe1 C1 -47.99(18)
C11 N1 Fe1 C1 136.53(18)
C15 N1 Fe1 C7 -142.99(18)
C11 N1 Fe1 C7 41.53(17)
C15 N1 Fe1 C4 93.7(3)
C11 N1 Fe1 C4 -81.8(3)
C15 N1 Fe1 C3 43.5(2)
C11 N1 Fe1 C3 -132.01(18)
C15 N1 Fe1 C2 63.81(18)
C11 N1 Fe1 C2 -111.66(18)
C15 N1 Fe1 C5 126.78(18)
C11 N1 Fe1 C5 -48.7(2)
C15 N1 Fe1 C6 102.73(18)
C11 N1 Fe1 C6 -72.75(18)
C5 C4 Fe1 C1 -172.99(17)
C3 C4 Fe1 C1 70.61(17)
C5 C4 Fe1 C7 -74.01(18)
C3 C4 Fe1 C7 169.59(15)
C5 C4 Fe1 N1 46.5(4)
C3 C4 Fe1 N1 -69.9(3)
C5 C4 Fe1 C3 116.4(2)
C5 C4 Fe1 C2 79.31(18)
C3 C4 Fe1 C2 -37.09(15)
C3 C4 Fe1 C5 -116.4(2)
C5 C4 Fe1 C6 36.48(17)
C3 C4 Fe1 C6 -79.92(17)
C2 C3 Fe1 C1 127.93(18)
C4 C3 Fe1 C1 -113.32(17)
C2 C3 Fe1 C7 -135.75(18)
C4 C3 Fe1 C7 -17.0(2)
C2 C3 Fe1 N1 33.4(2)
C4 C3 Fe1 N1 152.18(15)
C2 C3 Fe1 C4 -118.7(2)
C4 C3 Fe1 C2 118.7(2)
C2 C3 Fe1 C5 -80.26(18)
C4 C3 Fe1 C5 38.49(16)
C2 C3 Fe1 C6 -38.02(16)
C4 C3 Fe1 C6 80.72(17)
C3 C2 Fe1 C1 -57.81(19)
C6 C2 Fe1 C1 -175.11(15)
C3 C2 Fe1 C7 112.3(2)
C6 C2 Fe1 C7 -5.0(3)
C3 C2 Fe1 N1 -154.37(17)
C6 C2 Fe1 N1 88.34(15)
C3 C2 Fe1 C4 37.85(18)
C6 C2 Fe1 C4 -79.45(17)
C6 C2 Fe1 C3 -117.3(2)
C3 C2 Fe1 C5 81.02(18)
C6 C2 Fe1 C5 -36.27(16)
C3 C2 Fe1 C6 117.3(2)
C6 C5 Fe1 C1 130.3(2)
C4 C5 Fe1 C1 11.1(3)
C6 C5 Fe1 C7 -129.49(17)
C4 C5 Fe1 C7 111.36(17)
C6 C5 Fe1 N1 -41.2(2)
C4 C5 Fe1 N1 -160.35(16)
C6 C5 Fe1 C4 119.1(2)
C6 C5 Fe1 C3 80.06(18)
C4 C5 Fe1 C3 -39.09(17)
C6 C5 Fe1 C2 36.94(16)
C4 C5 Fe1 C2 -82.21(18)
C4 C5 Fe1 C6 -119.1(2)
C5 C6 Fe1 C1 -110.6(2)
C2 C6 Fe1 C1 9.1(3)
C5 C6 Fe1 C7 57.86(18)
C2 C6 Fe1 C7 177.55(14)
C5 C6 Fe1 N1 146.43(17)
C2 C6 Fe1 N1 -93.88(16)
C5 C6 Fe1 C4 -37.44(17)
C2 C6 Fe1 C4 82.25(18)
C5 C6 Fe1 C3 -81.55(18)
C2 C6 Fe1 C3 38.14(16)
C5 C6 Fe1 C2 -119.7(2)
C2 C6 Fe1 C5 119.7(2)
